data_7720937
loop_
_publ_author_name
'Yang, Bo'
'Chen, Ziqi'
'Lu, Zhenjiang'
'Lu, Juanjuan'

_publ_section_title
;
 Broadband infrared-transparent crystals enabled by heterologous
 isomorphic substitution.
;
_journal_issue 18
_journal_name_full 'Dalton transactions (Cambridge, England : 2003)'
_journal_page_first 7056
_journal_page_last 7061
_journal_paper_doi 10.1039/d6dt00568c
_journal_volume 55
_journal_year 2026
_chemical_formula_moiety 'I, 2(Cl2 Zn0.5), H6 N2, H6 N'
_chemical_formula_sum 'Cl4 H12 I N3 Zn'
_chemical_formula_weight 388.20
_space_group_crystal_system orthorhombic
_space_group_IT_number 63
_space_group_name_Hall '-C 2c 2'
_space_group_name_H-M_alt 'C m c m'
_atom_sites_solution_hydrogens difmap
_atom_sites_solution_primary iterative
_audit_creation_date 2026-01-09
_audit_creation_method
;
Olex2 1.3
(compiled 2020.11.12 svn.r5f609507 for OlexSys, GUI svn.r6408)
;
_audit_update_record
;
2026-02-04 deposited with the CCDC.	2026-04-14 downloaded from the CCDC.
;
_cell_angle_alpha 90
_cell_angle_beta 90
_cell_angle_gamma 90
_cell_formula_units_Z 4
_cell_length_a 7.1178(5)
_cell_length_b 16.7739(9)
_cell_length_c 9.9227(5)
_cell_measurement_reflns_used 7288
_cell_measurement_temperature 173.0
_cell_measurement_theta_max 27.49
_cell_measurement_theta_min 3.11
_cell_volume 1184.70(12)
_computing_cell_refinement 'SAINT V8.40B (?, 2016)'
_computing_data_reduction 'SAINT V8.40B (?, 2016)'
_computing_molecular_graphics 'Olex2 1.3 (Dolomanov et al., 2009)'
_computing_publication_material 'Olex2 1.3 (Dolomanov et al., 2009)'
_computing_structure_refinement 'SHELXL 2019/3 (Sheldrick, 2015)'
_computing_structure_solution 'olex2.solve 1.3 (Bourhis et al., 2015)'
_diffrn_ambient_temperature 173.0
_diffrn_measured_fraction_theta_full 0.997
_diffrn_measured_fraction_theta_max 0.997
_diffrn_measurement_device_type 'Bruker APEX-II CCD'
_diffrn_measurement_method '\f and \w scans'
_diffrn_radiation_type MoK\a
_diffrn_radiation_wavelength 0.71073
_diffrn_reflns_av_R_equivalents 0.0372
_diffrn_reflns_av_unetI/netI 0.0171
_diffrn_reflns_Laue_measured_fraction_full 0.997
_diffrn_reflns_Laue_measured_fraction_max 0.997
_diffrn_reflns_limit_h_max 9
_diffrn_reflns_limit_h_min -9
_diffrn_reflns_limit_k_max 21
_diffrn_reflns_limit_k_min -21
_diffrn_reflns_limit_l_max 12
_diffrn_reflns_limit_l_min -12
_diffrn_reflns_number 11595
_diffrn_reflns_point_group_measured_fraction_full 0.997
_diffrn_reflns_point_group_measured_fraction_max 0.997
_diffrn_reflns_theta_full 25.242
_diffrn_reflns_theta_max 27.494
_diffrn_reflns_theta_min 3.109
_diffrn_source_current 1.4
_diffrn_source_power 0.07
_diffrn_source_voltage 50.0
_diffrn_standards_number 0
_exptl_absorpt_coefficient_mu 5.527
_exptl_absorpt_correction_T_max 0.7456
_exptl_absorpt_correction_T_min 0.4975
_exptl_absorpt_correction_type none
_exptl_absorpt_process_details
;
SADABS-2016/2 (Bruker,2016/2) was used for absorption correction.
wR2(int) was 0.1227 before and 0.0524 after correction.
The Ratio of minimum to maximum transmission is 0.6672.
The \l/2 correction factor is Not present.
;
_exptl_crystal_colour 'clear light colourless'
_exptl_crystal_colour_lustre clear
_exptl_crystal_colour_modifier light
_exptl_crystal_colour_primary colourless
_exptl_crystal_density_diffrn 2.176
_exptl_crystal_description block
_exptl_crystal_F_000 736
_refine_diff_density_max 0.577
_refine_diff_density_min -0.517
_refine_diff_density_rms 0.089
_refine_ls_extinction_coef 0.0012(2)
_refine_ls_extinction_expression Fc^*^=kFc[1+0.001xFc^2^\l^3^/sin(2\q)]^-1/4^
_refine_ls_extinction_method 'SHELXL-2019/2 (Sheldrick 2019)'
_refine_ls_goodness_of_fit_ref 1.147
_refine_ls_hydrogen_treatment refxyz
_refine_ls_matrix_type full
_refine_ls_number_parameters 55
_refine_ls_number_reflns 778
_refine_ls_number_restraints 78
_refine_ls_restrained_S_all 2.047
_refine_ls_R_factor_all 0.0203
_refine_ls_R_factor_gt 0.0194
_refine_ls_shift/su_max 0.000
_refine_ls_shift/su_mean 0.000
_refine_ls_structure_factor_coef Fsqd
_refine_ls_weighting_details 'w=1/[\s^2^(Fo^2^)+(0.0288P)^2^+2.0436P] where P=(Fo^2^+2Fc^2^)/3'
_refine_ls_weighting_scheme calc
_refine_ls_wR_factor_gt 0.0561
_refine_ls_wR_factor_ref 0.0566
_reflns_Friedel_coverage 0.000
_reflns_number_gt 749
_reflns_number_total 778
_reflns_threshold_expression 'I > 2\s(I)'
_cod_data_source_file d6dt00568c2.cif
_cod_data_source_block nhzncli111
_cod_depositor_comments 'Adding full bibliography for 7720935--7720937.cif.'
_cod_database_code 7720937
_shelx_shelxl_version_number 2019/3
_shelx_space_group_comment
;
The symmetry employed for this shelxl refinement is uniquely defined
by the following loop, which should always be used as a source of
symmetry information in preference to the above space-group names.
They are only intended as comments.
;
_olex2_refinement_description
;
1. Restrained distances
 N1-H1B_$1 = N1-H1B = N1-H1A = N1-H1C
 0.95 with sigma of 0.02
 N2-H2A = N2-H2B = N2-H2C = N2-H2D
 1.42 with sigma of 0.02
 N2-H2B = N2-H2D = N2-H2A = N2-H2C
 0.95 with sigma of 0.02
 H1B_$1-H1C
 1.55 with sigma of 0.02
 N2-H2D = N2-H2C = N2-H2A
 0.95 with sigma of 0.02
 H2D-H2C
 1.55 with sigma of 0.02
 H2B-H2C
 1.55 with sigma of 0.02
 H2B-H2D
 1.55 with sigma of 0.02
 H2C-H2B
 1.55 with sigma of 0.02
 H2D-H2A
 1.55 with sigma of 0.02
 H2B-N2
 0.95 with sigma of 0.02
 H2B-H2A
 1.55 with sigma of 0.02
 H1C-H1A
 1.55 with sigma of 0.02
 H2A-H2C
 1.55 with sigma of 0.02
 H1B_$1-H1B
 1.55 with sigma of 0.02
 H1B-H1A
 1.55 with sigma of 0.02
 H2A-H2B \\sim H2B-H2C \\sim H2C-H2D \\sim H2D-H2A \\sim H2B-H2D \\sim H2A-H2C
 with sigma of 0.04
 N2-H2A \\sim N2-H2B \\sim N2-H2C \\sim N2-H2D
 with sigma of 0.02
2. Uiso/Uaniso restraints and constraints
N2 \\sim H2A \\sim H2B \\sim H2C \\sim H2D: within 2A with sigma of 0.04 and
sigma for terminal atoms of 0.08 within 2A
3. Rigid body (RIGU) restrains
 N2, H2A, H2B, H2C, H2D
 with sigma for 1-2 distances of 0.004 and sigma for 1-3 distances of 0.004
4. Others
 Fixed Sof: H1B(0.5) H2A(0.25) H2C(0.25)
;
_olex2_submission_special_instructions 'No special instructions were received'

loop_
_space_group_symop_operation_xyz
'x, y, z'
'-x, -y, z+1/2'
'-x, y, -z+1/2'
'x, -y, -z'
'x+1/2, y+1/2, z'
'-x+1/2, -y+1/2, z+1/2'
'-x+1/2, y+1/2, -z+1/2'
'x+1/2, -y+1/2, -z'
'-x, -y, -z'
'x, y, -z-1/2'
'x, -y, z-1/2'
'-x, y, z'
'-x+1/2, -y+1/2, -z'
'x+1/2, y+1/2, -z-1/2'
'x+1/2, -y+1/2, z-1/2'
'-x+1/2, y+1/2, z'

loop_
_atom_site_label
_atom_site_type_symbol
_atom_site_fract_x
_atom_site_fract_y
_atom_site_fract_z
_atom_site_U_iso_or_equiv
_atom_site_adp_type
_atom_site_occupancy
_atom_site_site_symmetry_order
_atom_site_calc_flag
_atom_site_refinement_flags_posn
_atom_site_refinement_flags_adp
_atom_site_refinement_flags_occupancy
_atom_site_disorder_assembly
_atom_site_disorder_group
I1 I 0.500000 0.50624(2) 0.250000 0.04158(15) Uani 1 4 d S T P . .
Zn1 Zn 1.000000 0.31454(3) 0.250000 0.02751(16) Uani 1 4 d S T P . .
Cl1 Cl 0.74550(12) 0.23293(5) 0.250000 0.0416(2) Uani 1 2 d S T P . .
Cl2 Cl 1.000000 0.38620(6) 0.44085(8) 0.0506(3) Uani 1 2 d S T P . .
N1 N 0.500000 0.34405(19) 0.4807(3) 0.0451(8) Uani 1 2 d DS T P . .
H1A H 0.500000 0.3958(17) 0.441(5) 0.080(18) Uiso 1 2 d DS . P . .
H1B H 0.6086(14) 0.339(3) 0.535(2) 0.11(4) Uiso 0.5 1 d D . P . .
H1C H 0.500000 0.306(3) 0.411(5) 0.23(6) Uiso 1 2 d DS . P . .
N2 N 1.000000 0.5539(3) 0.250000 0.0369(9) Uani 1 4 d DS TU P A 1
H2A H 1.044(5) 0.542(3) 0.3438(15) 0.055 Uiso 0.25 1 d D U P B 1
H2B H 0.865(2) 0.5754(18) 0.250000 0.115(14) Uiso 1 2 d DS U P C 1
H2C H 1.075(5) 0.5987(15) 0.206(5) 0.076(16) Uiso 0.25 1 d D U P D 1
H2D H 1.000000 0.5058(17) 0.188(4) 0.106(15) Uiso 1 2 d DS U P E 1

loop_
_atom_site_aniso_label
_atom_site_aniso_U_11
_atom_site_aniso_U_22
_atom_site_aniso_U_33
_atom_site_aniso_U_23
_atom_site_aniso_U_13
_atom_site_aniso_U_12
I1 0.0465(2) 0.0352(2) 0.0430(2) 0.000 0.000 0.000
Zn1 0.0286(3) 0.0287(3) 0.0252(3) 0.000 0.000 0.000
Cl1 0.0276(4) 0.0386(4) 0.0587(5) 0.000 0.000 -0.0053(3)
Cl2 0.0754(7) 0.0520(5) 0.0245(4) -0.0096(3) 0.000 0.000
N1 0.054(2) 0.0455(19) 0.0358(16) 0.0021(14) 0.000 0.000
N2 0.045(2) 0.034(2) 0.0310(19) 0.000 0.000 0.000

loop_
_atom_type_symbol
_atom_type_description
_atom_type_scat_dispersion_real
_atom_type_scat_dispersion_imag
_atom_type_scat_source
Cl Cl 0.1484 0.1585 'International Tables Vol C Tables 4.2.6.8 and 6.1.1.4'
H H 0.0000 0.0000 'International Tables Vol C Tables 4.2.6.8 and 6.1.1.4'
I I -0.4742 1.8119 'International Tables Vol C Tables 4.2.6.8 and 6.1.1.4'
N N 0.0061 0.0033 'International Tables Vol C Tables 4.2.6.8 and 6.1.1.4'
Zn Zn 0.2839 1.4301 'International Tables Vol C Tables 4.2.6.8 and 6.1.1.4'

loop_
_geom_angle_atom_site_label_1
_geom_angle_atom_site_label_2
_geom_angle_atom_site_label_3
_geom_angle
_geom_angle_site_symmetry_1
_geom_angle_site_symmetry_3
_geom_angle_publ_flag
Cl1 Zn1 Cl1 105.85(5) 3_755 . ?
Cl2 Zn1 Cl1 108.851(18) . . ?
Cl2 Zn1 Cl1 108.850(18) . 3_755 ?
Cl2 Zn1 Cl1 108.850(18) 10_556 3_755 ?
Cl2 Zn1 Cl1 108.851(17) 10_556 . ?
Cl2 Zn1 Cl2 115.19(6) 10_556 . ?
H1A N1 H1B 108(2) . 12_655 ?
H1A N1 H1B 108(2) . . ?
H1A N1 H1C 108(3) . . ?
H1B N1 H1B 110(3) . 12_655 ?
H1B N1 H1C 111.2(19) . . ?
H1C N1 H1B 111(2) . 12_655 ?
H2A N2 H2B 111.1(17) . . ?
H2A N2 H2C 112.1(17) . . ?
H2A N2 H2D 114.2(17) . . ?
H2B N2 H2C 103.2(13) . . ?
H2B N2 H2D 106.3(15) . . ?
H2C N2 H2D 109.2(16) . . ?

loop_
_geom_bond_atom_site_label_1
_geom_bond_atom_site_label_2
_geom_bond_distance
_geom_bond_site_symmetry_2
_geom_bond_publ_flag
Zn1 Cl1 2.2706(9) . ?
Zn1 Cl1 2.2705(9) 3_755 ?
Zn1 Cl2 2.2430(9) . ?
Zn1 Cl2 2.2430(9) 10_556 ?
N1 H1A 0.953(18) . ?
N1 H1B 0.944(11) 12_655 ?
N1 H1B 0.944(11) . ?
N1 H1C 0.942(18) . ?
N2 H2A 1.000(9) . ?
N2 H2B 1.024(9) . ?
N2 H2C 1.018(9) . ?
N2 H2D 1.014(9) . ?
